data_7054918
loop_
_publ_author_name
'Abramov, Pavel A.'
'Peresypkina, Eugenia V.'
'Izarova, Natalia V.'
'Vicent, Cristian'
'Zhdanov, Artem A.'
'Kompankov, Nikolay B.'
'Gutsul, Tatiana'
'Sokolov, Maxim N.'

_publ_section_title
;
 Polyoxoanions assembled by the condensation of vanadate, tungstate and
 selenite: solution studies and crystal structures of the mixed metal
 derivatives (NMe4)2Na2[WVI4VV2O19]&#x00B7;8H2O and
 (NMe4)4.83[(SeIVWVI4.57VV4.43O33)2(WVI(O)(H2O))(VVO)2.6]&#x00B7;10.57H2O
;
_journal_issue 2
_journal_name_full 'New J. Chem.'
_journal_page_first 937
_journal_paper_doi 10.1039/C5NJ00858A
_journal_volume 40
_journal_year 2016
_chemical_formula_structural '(N Me4)4.83 [(Se W4.57 V4.43 O33)2 (W O (H2O)) (V O)2.6] * 10.57(H2 O)'
_chemical_formula_sum 'C19.32 H81.1 N4.83 O81.17 Se2 V11.46 W10.14'
_chemical_formula_weight 4286.10
_chemical_name_systematic
;
 ?
;
_space_group_IT_number 34
_symmetry_cell_setting orthorhombic
_symmetry_space_group_name_Hall 'P 2 -2n'
_symmetry_space_group_name_H-M 'P n n 2'
_atom_sites_solution_hydrogens geom
_audit_creation_method SHELXL-2013
_audit_update_record
;
2014-10-10 deposited with the CCDC.
2015-06-10 downloaded from the CCDC.
;
_cell_angle_alpha 90
_cell_angle_beta 90
_cell_angle_gamma 90
_cell_formula_units_Z 2
_cell_length_a 19.4257(11)
_cell_length_b 21.2136(11)
_cell_length_c 12.9194(6)
_cell_measurement_reflns_used 8210
_cell_measurement_temperature 150(2)
_cell_measurement_theta_max 67.10
_cell_measurement_theta_min 4.00
_cell_volume 5323.9(5)
_computing_cell_refinement 'Apex2 V.1.27 (Bruker, 2005)'
_computing_data_collection 'Apex2 V.1.27 (Bruker, 2005)'
_computing_data_reduction 'Apex2 V.1.27 (Bruker, 2005)'
_computing_structure_refinement 'SHELXL-2013 (Sheldrick, 2013)'
_computing_structure_solution 'SHELXS-97 (Sheldrick, 1997)'
_diffrn_ambient_temperature 150(2)
_diffrn_detector_area_resol_mean 25
_diffrn_measured_fraction_theta_full 0.985
_diffrn_measured_fraction_theta_max 0.981
_diffrn_measurement_device_type 'Bruker DUO CCD detector'
_diffrn_measurement_method 'phi and omega scans'
_diffrn_radiation_type CuK\a
_diffrn_radiation_wavelength 1.54178
_diffrn_reflns_av_R_equivalents 0.0670
_diffrn_reflns_av_unetI/netI 0.0587
_diffrn_reflns_Laue_measured_fraction_full 0.985
_diffrn_reflns_Laue_measured_fraction_max 0.981
_diffrn_reflns_limit_h_max 22
_diffrn_reflns_limit_h_min -20
_diffrn_reflns_limit_k_max 21
_diffrn_reflns_limit_k_min -25
_diffrn_reflns_limit_l_max 12
_diffrn_reflns_limit_l_min -15
_diffrn_reflns_number 39238
_diffrn_reflns_point_group_measured_fraction_full 0.986
_diffrn_reflns_point_group_measured_fraction_max 0.981
_diffrn_reflns_theta_full 67.500
_diffrn_reflns_theta_max 67.831
_diffrn_reflns_theta_min 2.083
_diffrn_source 'micro-focus sealed tube'
_exptl_absorpt_coefficient_mu 29.320
_exptl_absorpt_correction_T_max 0.3197
_exptl_absorpt_correction_T_min 0.1438
_exptl_absorpt_correction_type empirical
_exptl_absorpt_process_details SADABS
_exptl_crystal_colour orange
_exptl_crystal_density_diffrn 2.674
_exptl_crystal_description block
_exptl_crystal_F_000 3924
_exptl_crystal_recrystallization_method 'Re-crystallisation from solvent: water'
_exptl_crystal_size_max 0.10
_exptl_crystal_size_mid 0.10
_exptl_crystal_size_min 0.05
_refine_diff_density_max 1.171
_refine_diff_density_min -2.586
_refine_diff_density_rms 0.223
_refine_ls_abs_structure_details
;
 Refined as an inversion twin.
;
_refine_ls_abs_structure_Flack 0.09(2)
_refine_ls_extinction_method none
_refine_ls_goodness_of_fit_ref 1.062
_refine_ls_hydrogen_treatment constr
_refine_ls_matrix_type full
_refine_ls_number_parameters 642
_refine_ls_number_reflns 8396
_refine_ls_number_restraints 1
_refine_ls_restrained_S_all 1.061
_refine_ls_R_factor_all 0.0693
_refine_ls_R_factor_gt 0.0499
_refine_ls_shift/su_max 0.001
_refine_ls_shift/su_mean 0.000
_refine_ls_structure_factor_coef Fsqd
_refine_ls_weighting_details
;
 w=1/[\s^2^(Fo^2^)+(0.0792P)^2^+29.2398P]
 where P=(Fo^2^+2Fc^2^)/3
;
_refine_ls_weighting_scheme calc
_refine_ls_wR_factor_gt 0.1306
_refine_ls_wR_factor_ref 0.1464
_reflns_Friedel_coverage 0.908
_reflns_Friedel_fraction_full 0.986
_reflns_Friedel_fraction_max 0.981
_reflns_number_gt 6877
_reflns_number_total 8396
_reflns_threshold_expression 'I > 2\s(I)'
_cod_data_source_file c5nj00858a2.cif
_cod_data_source_block 14
_cod_depositor_comments
;Adding full bibliography for 7054917--7054918.cif.

The following automatic conversions were performed:
'_symmetry_space_group_it_number' data item was removed -- it should
have been renamed to '_space_group_IT_number' as specified in the
replacement file
'/home/antanas/src/cod-tools/trunk/data/replacement-values/replacement_tags.lst',
but the replacement data item was already present in the data block
and had the same value as the '_symmetry_space_group_it_number' data
item.

Automatic conversion script
Id: cif_correct_tags 4998 2017-03-02 13:24:31Z antanas 
;
_cod_original_formula_sum 'C19.32 H81.10 N4.83 O81.17 Se2 V11.46 W10.14'
_cod_database_code 7054918
_shelx_space_group_comment
;
The symmetry employed for this shelxl refinement is uniquely defined
by the following loop, which should always be used as a source of
symmetry information in preference to the above space-group names.
They are only intended as comments.
;
_shelxl_version_number 2013-2

loop_
_space_group_symop_operation_xyz
'x, y, z'
'-x, -y, z'
'x+1/2, -y+1/2, z+1/2'
'-x+1/2, y+1/2, z+1/2'

loop_
_atom_site_label
_atom_site_type_symbol
_atom_site_fract_x
_atom_site_fract_y
_atom_site_fract_z
_atom_site_U_iso_or_equiv
_atom_site_adp_type
_atom_site_occupancy
_atom_site_site_symmetry_order
_atom_site_calc_flag
_atom_site_refinement_flags_posn
_atom_site_refinement_flags_adp
_atom_site_refinement_flags_occupancy
_atom_site_disorder_assembly
_atom_site_disorder_group
W1 W 0.81023(10) 0.78943(8) 0.88257(12) 0.0492(4) Uani 0.55 1 d . . P . .
V1 V 0.81023(10) 0.78943(8) 0.88257(12) 0.0492(4) Uani 0.45 1 d . . P . .
W2 W 0.73563(8) 0.84165(8) 0.63612(13) 0.0481(4) Uani 0.6 1 d . . P . .
V2 V 0.73563(8) 0.84165(8) 0.63612(13) 0.0481(4) Uani 0.4 1 d . . P . .
W3 W 0.88151(8) 0.73229(6) 0.63750(11) 0.0459(4) Uani 0.66 1 d . . P . .
V3 V 0.88151(8) 0.73229(6) 0.63750(11) 0.0459(4) Uani 0.34 1 d . . P . .
W4 W 0.97101(8) 0.83032(7) 0.48069(11) 0.0454(3) Uani 0.7 1 d . . P . .
V4 V 0.97101(8) 0.83032(7) 0.48069(11) 0.0454(3) Uani 0.3 1 d . . P . .
W5 W 0.82414(7) 0.93904(7) 0.47837(11) 0.0456(3) Uani 0.73 1 d . . P . .
V5 V 0.82414(7) 0.93904(7) 0.47837(11) 0.0456(3) Uani 0.27 1 d . . P . .
W6 W 0.75836(10) 0.99161(10) 0.70680(17) 0.0462(5) Uani 0.35 1 d . . P . .
V6 V 0.75836(10) 0.99161(10) 0.70680(17) 0.0462(5) Uani 0.65 1 d . . P . .
W7 W 0.83129(12) 0.93946(11) 0.95076(15) 0.0465(5) Uani 0.33 1 d . . P A .
V7 V 0.83129(12) 0.93946(11) 0.95076(15) 0.0465(5) Uani 0.67 1 d . . P A .
W8 W 0.96655(13) 0.83838(11) 0.95309(16) 0.0465(6) Uani 0.3 1 d . . P A .
V8 V 0.96655(13) 0.83838(11) 0.95309(16) 0.0465(6) Uani 0.7 1 d . . P A .
W9 W 1.03862(11) 0.78291(9) 0.71143(19) 0.0472(5) Uani 0.35 1 d . . P . .
V9 V 1.03862(11) 0.78291(9) 0.71143(19) 0.0472(5) Uani 0.65 1 d . . P . .
W10 W 1.0000 1.0000 0.52212(15) 0.0622(5) Uani 1 2 d S T P . .
O1L O 1.0000 1.0000 0.3458(16) 0.054(7) Uani 1 2 d S T P . .
O2L O 1.0000 1.0000 0.652(2) 0.076(9) Uani 1 2 d S T P . .
Se1 Se 0.90986(12) 0.90044(10) 0.7154(2) 0.0426(5) Uani 1 1 d . . . . .
O1S O 0.8825(9) 0.8703(8) 0.8298(12) 0.049(4) Uani 1 1 d . . . . .
O2S O 0.9350(9) 0.8326(7) 0.6577(12) 0.051(4) Uani 1 1 d . . . . .
O3S O 0.8322(9) 0.9105(8) 0.6562(11) 0.048(4) Uani 1 1 d . . . . .
V11 V 1.0000 1.0000 0.9392(8) 0.039(2) Uani 0.6 2 d S T P A 1
O11V O 1.0000 1.0000 1.057(3) 0.054(10) Uiso 0.6 2 d S . P A 1
O1WV O 0.9704(15) 1.0208(14) 0.993(2) 0.015(6) Uiso 0.35 1 d . . P B 2
V12 V 1.1033(3) 0.9218(2) 0.8158(4) 0.0532(11) Uani 1 1 d . . . . .
O12V O 1.1576(12) 0.8809(10) 0.8769(15) 0.067(5) Uani 1 1 d . . . . .
O1 O 0.7601(13) 0.7350(10) 0.9388(16) 0.077(6) Uani 1 1 d . . . . .
O2 O 0.6611(11) 0.8048(11) 0.6109(17) 0.079(6) Uani 1 1 d . . . . .
O3 O 0.8578(10) 0.6577(9) 0.6131(15) 0.066(5) Uani 1 1 d . . . . .
O4 O 0.8024(14) 0.9820(11) 1.0465(17) 0.089(7) Uani 1 1 d . . . . .
O5 O 1.0136(13) 0.8191(12) 1.0529(15) 0.084(7) Uani 1 1 d . . . . .
O6 O 1.1069(13) 0.7393(10) 0.732(2) 0.087(7) Uani 1 1 d . . . . .
O7 O 0.9975(11) 0.8161(9) 0.3593(15) 0.063(5) Uani 1 1 d . . . . .
O8 O 0.8035(10) 0.9591(10) 0.3571(15) 0.065(5) Uani 1 1 d . . . . .
O9 O 0.7001(10) 1.0454(10) 0.7265(19) 0.077(6) Uani 1 1 d . . . . .
O11 O 1.0059(10) 0.7950(9) 0.8467(13) 0.057(4) Uani 1 1 d . . . . .
O12 O 0.8910(10) 0.7827(9) 0.9667(13) 0.062(5) Uani 1 1 d . . . . .
O13 O 0.7733(10) 0.9982(9) 0.5589(14) 0.060(5) Uani 1 1 d . . . . .
O14 O 0.7018(11) 0.9214(9) 0.6818(13) 0.067(5) Uani 1 1 d . . . . .
O15 O 0.7844(12) 0.8630(9) 0.9645(14) 0.072(6) Uani 1 1 d . . . . .
O16 O 0.7767(9) 0.9649(9) 0.8390(14) 0.059(5) Uani 1 1 d . . . . .
O17 O 0.7553(10) 0.8782(8) 0.5082(12) 0.057(5) Uani 1 1 d . . . . .
O18 O 0.9096(11) 0.9024(9) 1.0191(14) 0.062(5) Uani 1 1 d . . . . .
O19 O 0.9204(10) 0.7541(8) 0.5091(12) 0.055(4) Uani 1 1 d . . . . .
O20 O 0.8549(12) 0.7422(9) 0.7797(13) 0.066(6) Uani 1 1 d . . . . .
O23 O 0.8866(9) 0.8734(8) 0.4577(14) 0.054(4) Uani 1 1 d . . . . .
O24 O 0.8021(9) 0.7786(8) 0.5994(13) 0.053(4) Uani 1 1 d . . . . .
O25 O 1.0449(10) 0.7960(8) 0.5631(14) 0.057(5) Uani 1 1 d . . . . .
O26 O 0.7497(10) 0.8208(10) 0.7761(14) 0.063(5) Uani 1 1 d . . . . .
O27 O 0.9732(10) 0.7188(8) 0.6850(16) 0.067(5) Uani 1 1 d . . . . .
O111 O 0.8453(9) 1.0361(9) 0.7198(16) 0.062(4) Uani 1 1 d . . . . .
O112 O 1.0082(9) 0.9115(7) 0.5048(17) 0.060(5) Uani 1 1 d . . . . .
O113 O 0.9040(8) 0.9888(8) 0.5035(13) 0.053(4) Uani 1 1 d . . . . .
O114 O 0.9039(10) 0.9971(9) 0.8914(14) 0.059(5) Uani 1 1 d . . . . .
O115 O 1.0166(11) 0.9146(8) 0.8969(13) 0.059(5) Uani 1 1 d . . . . .
O116 O 1.0680(8) 0.8676(7) 0.7256(13) 0.050(4) Uani 1 1 d . . . . .
N1 N 0.8335(11) 1.1269(10) 0.2165(19) 0.060(5) Uani 1 1 d . . . . .
C11 C 0.890(2) 1.0805(14) 0.227(4) 0.101(12) Uani 1 1 d . . . . .
H11A H 0.8894 1.0626 0.2974 0.152 Uiso 1 1 calc R U . . .
H11B H 0.9343 1.1015 0.2155 0.152 Uiso 1 1 calc R U . . .
H11C H 0.8840 1.0466 0.1766 0.152 Uiso 1 1 calc R U . . .
C12 C 0.8217(17) 1.1400(19) 0.101(3) 0.084(10) Uani 1 1 d . . . . .
H12A H 0.8573 1.1688 0.0755 0.126 Uiso 1 1 calc R U . . .
H12B H 0.7763 1.1592 0.0913 0.126 Uiso 1 1 calc R U . . .
H12C H 0.8239 1.1003 0.0623 0.126 Uiso 1 1 calc R U . . .
C13 C 0.8532(17) 1.1867(15) 0.262(3) 0.080(10) Uani 1 1 d . . . . .
H13A H 0.8676 1.1800 0.3342 0.120 Uiso 1 1 calc R U . . .
H13B H 0.8139 1.2157 0.2608 0.120 Uiso 1 1 calc R U . . .
H13C H 0.8915 1.2050 0.2230 0.120 Uiso 1 1 calc R U . . .
C14 C 0.7691(18) 1.1014(16) 0.263(3) 0.091(11) Uani 1 1 d . . . . .
H14A H 0.7790 1.0858 0.3332 0.136 Uiso 1 1 calc R U . . .
H14B H 0.7516 1.0668 0.2206 0.136 Uiso 1 1 calc R U . . .
H14C H 0.7345 1.1350 0.2671 0.136 Uiso 1 1 calc R U . . .
N2 N 0.800(2) 0.7426(19) 1.250(2) 0.079(12) Uani 0.715 1 d . . P C 1
C21 C 0.782(3) 0.737(4) 1.358(3) 0.14(3) Uani 0.715 1 d . . P C 1
H21A H 0.8100 0.7669 1.3982 0.214 Uiso 0.715 1 calc R U P C 1
H21B H 0.7917 0.6940 1.3813 0.214 Uiso 0.715 1 calc R U P C 1
H21C H 0.7334 0.7465 1.3668 0.214 Uiso 0.715 1 calc R U P C 1
C22 C 0.783(3) 0.808(3) 1.214(5) 0.101(15) Uiso 0.715 1 d . . P C 1
H22A H 0.7870 0.8375 1.2721 0.152 Uiso 0.715 1 calc R U P C 1
H22B H 0.7359 0.8089 1.1871 0.152 Uiso 0.715 1 calc R U P C 1
H22C H 0.8152 0.8204 1.1591 0.152 Uiso 0.715 1 calc R U P C 1
C23 C 0.761(2) 0.6994(17) 1.184(3) 0.060(10) Uani 0.715 1 d . . P C 1
H23A H 0.7637 0.6565 1.2116 0.090 Uiso 0.715 1 calc R U P C 1
H23B H 0.7794 0.7004 1.1136 0.090 Uiso 0.715 1 calc R U P C 1
H23C H 0.7123 0.7127 1.1825 0.090 Uiso 0.715 1 calc R U P C 1
C24 C 0.871(2) 0.736(3) 1.226(4) 0.11(2) Uani 0.715 1 d . . P C 1
H24A H 0.8860 0.6931 1.2423 0.169 Uiso 0.715 1 calc R U P C 1
H24B H 0.8977 0.7662 1.2671 0.169 Uiso 0.715 1 calc R U P C 1
H24C H 0.8780 0.7444 1.1523 0.169 Uiso 0.715 1 calc R U P C 1
O9W O 0.801(4) 0.788(4) 1.380(7) 0.08(2) Uiso 0.285 1 d . . P D 2
N3 N 0.5751(17) 0.8760(17) 0.939(3) 0.065(9) Uani 0.7 1 d . . P . .
C31 C 0.563(3) 0.833(3) 0.857(5) 0.106(18) Uiso 0.7 1 d . . P . .
H31A H 0.6060 0.8101 0.8418 0.159 Uiso 0.7 1 calc R U P . .
H31B H 0.5490 0.8565 0.7948 0.159 Uiso 0.7 1 calc R U P . .
H31C H 0.5273 0.8034 0.8765 0.159 Uiso 0.7 1 calc R U P . .
C32 C 0.609(2) 0.9331(16) 0.901(4) 0.069(12) Uani 0.7 1 d . . P . .
H32A H 0.6521 0.9219 0.8670 0.104 Uiso 0.7 1 calc R U P . .
H32B H 0.6180 0.9613 0.9594 0.104 Uiso 0.7 1 calc R U P . .
H32C H 0.5785 0.9545 0.8513 0.104 Uiso 0.7 1 calc R U P . .
C33 C 0.505(3) 0.892(3) 0.968(4) 0.087(14) Uiso 0.7 1 d . . P . .
H33A H 0.5053 0.9229 1.0245 0.131 Uiso 0.7 1 calc R U P . .
H33B H 0.4808 0.8536 0.9919 0.131 Uiso 0.7 1 calc R U P . .
H33C H 0.4801 0.9095 0.9086 0.131 Uiso 0.7 1 calc R U P . .
C34 C 0.613(4) 0.857(3) 1.024(6) 0.13(2) Uiso 0.7 1 d . . P . .
H34A H 0.6604 0.8489 1.0041 0.188 Uiso 0.7 1 calc R U P . .
H34B H 0.5925 0.8180 1.0526 0.188 Uiso 0.7 1 calc R U P . .
H34C H 0.6113 0.8899 1.0774 0.188 Uiso 0.7 1 calc R U P . .
O1W O 1.0711(13) 1.0826(11) 1.2341(15) 0.082(6) Uani 1 1 d . . . . .
O21W O 0.8410(12) 1.1175(12) 0.5227(16) 0.054(6) Uani 0.75 1 d . . P . .
O22W O 0.891(3) 1.076(3) 0.595(4) 0.037(13) Uiso 0.25 1 d . . P . .
O31W O 0.813(3) 0.597(2) 0.985(4) 0.056(12) Uiso 0.35 1 d . . P . .
O32W O 0.830(8) 0.564(7) 0.950(12) 0.04(3) Uiso 0.1 1 d . . P . .
O41W O 0.647(7) 1.030(6) 1.073(10) 0.06(3) Uiso 0.15 1 d . . P . .
O42W O 0.649(6) 1.054(6) 0.999(10) 0.09(3) Uiso 0.2 1 d . . P . .
O43W O 0.594(5) 1.033(5) 1.142(9) 0.07(3) Uiso 0.2 1 d . . P . .
O5W O 0.547(4) 1.061(4) 0.724(7) 0.07(2) Uiso 0.25 1 d . . P . .
O6W O 1.147(4) 0.616(3) 0.856(5) 0.054(17) Uiso 0.25 1 d . . P . .
O71W O 0.989(9) 0.599(8) 0.822(14) 0.11(5) Uiso 0.2 1 d . . P . .
O72W O 1.007(6) 0.607(5) 0.778(8) 0.12(4) Uiso 0.35 1 d . . P . .
O8W O 0.689(4) 0.954(4) 1.183(7) 0.06(2) Uiso 0.2 1 d . . P . .
O10W O 0.581(6) 0.960(6) 0.602(9) 0.08(3) Uiso 0.2 1 d . . P . .
O11W O 0.938(5) 0.652(5) 0.961(8) 0.07(3) Uiso 0.2 1 d . . P . .

loop_
_atom_site_aniso_label
_atom_site_aniso_U_11
_atom_site_aniso_U_22
_atom_site_aniso_U_33
_atom_site_aniso_U_23
_atom_site_aniso_U_13
_atom_site_aniso_U_12
W1 0.0706(11) 0.0501(9) 0.0271(7) 0.0047(7) 0.0069(7) -0.0270(8)
V1 0.0706(11) 0.0501(9) 0.0271(7) 0.0047(7) 0.0069(7) -0.0270(8)
W2 0.0491(8) 0.0520(9) 0.0431(8) 0.0016(7) 0.0037(7) -0.0180(7)
V2 0.0491(8) 0.0520(9) 0.0431(8) 0.0016(7) 0.0037(7) -0.0180(7)
W3 0.0613(9) 0.0360(7) 0.0403(7) 0.0012(6) -0.0006(7) -0.0132(6)
V3 0.0613(9) 0.0360(7) 0.0403(7) 0.0012(6) -0.0006(7) -0.0132(6)
W4 0.0561(8) 0.0415(7) 0.0384(7) -0.0010(6) 0.0024(7) -0.0054(6)
V4 0.0561(8) 0.0415(7) 0.0384(7) -0.0010(6) 0.0024(7) -0.0054(6)
W5 0.0482(7) 0.0490(7) 0.0395(7) 0.0026(6) -0.0004(6) -0.0072(6)
V5 0.0482(7) 0.0490(7) 0.0395(7) 0.0026(6) -0.0004(6) -0.0072(6)
W6 0.0436(10) 0.0478(11) 0.0472(12) -0.0034(10) 0.0076(10) -0.0024(8)
V6 0.0436(10) 0.0478(11) 0.0472(12) -0.0034(10) 0.0076(10) -0.0024(8)
W7 0.0538(12) 0.0539(13) 0.0317(12) -0.0066(9) 0.0093(9) -0.0143(10)
V7 0.0538(12) 0.0539(13) 0.0317(12) -0.0066(9) 0.0093(9) -0.0143(10)
W8 0.0659(15) 0.0421(12) 0.0315(12) 0.0076(9) -0.0074(10) -0.0106(10)
V8 0.0659(15) 0.0421(12) 0.0315(12) 0.0076(9) -0.0074(10) -0.0106(10)
W9 0.0571(11) 0.0337(9) 0.0508(11) 0.0019(10) -0.0088(11) 0.0014(8)
V9 0.0571(11) 0.0337(9) 0.0508(11) 0.0019(10) -0.0088(11) 0.0014(8)
W10 0.0713(12) 0.0622(11) 0.0532(10) 0.000 0.000 -0.0143(9)
O1L 0.085(18) 0.058(15) 0.020(10) 0.000 0.000 -0.025(13)
O2L 0.11(2) 0.057(16) 0.059(17) 0.000 0.000 -0.036(16)
Se1 0.0522(12) 0.0419(11) 0.0335(11) 0.0033(12) 0.0033(12) -0.0054(10)
O1S 0.066(11) 0.038(9) 0.042(9) 0.007(7) -0.004(8) -0.005(7)
O2S 0.072(11) 0.046(9) 0.036(9) -0.006(7) 0.004(8) -0.011(8)
O3S 0.059(10) 0.054(9) 0.032(8) -0.001(7) 0.011(7) -0.005(8)
V11 0.042(5) 0.027(4) 0.047(5) 0.000 0.000 -0.010(4)
V12 0.061(3) 0.050(2) 0.048(2) 0.002(2) -0.006(2) -0.001(2)
O12V 0.083(14) 0.060(12) 0.057(11) 0.000(9) -0.010(10) -0.003(10)
O1 0.107(17) 0.061(12) 0.063(12) 0.002(10) 0.009(11) -0.041(12)
O2 0.076(13) 0.092(15) 0.070(13) 0.000(11) 0.022(11) -0.021(12)
O3 0.063(11) 0.074(12) 0.060(11) 0.006(10) 0.011(10) -0.006(9)
O4 0.13(2) 0.077(15) 0.061(13) -0.035(12) 0.012(13) -0.005(14)
O5 0.118(19) 0.092(16) 0.043(11) 0.006(11) -0.032(12) 0.002(14)
O6 0.104(16) 0.060(12) 0.096(17) -0.013(12) -0.018(14) 0.009(11)
O7 0.079(13) 0.053(11) 0.057(11) 0.006(9) 0.009(10) 0.011(10)
O8 0.063(12) 0.073(13) 0.059(11) -0.001(9) -0.009(9) -0.021(10)
O9 0.067(12) 0.081(13) 0.084(14) -0.012(13) 0.009(12) 0.002(10)
O11 0.064(11) 0.062(11) 0.046(9) 0.011(8) -0.011(9) -0.011(9)
O12 0.084(13) 0.065(11) 0.037(9) 0.003(8) -0.015(9) -0.026(9)
O13 0.060(11) 0.061(11) 0.058(11) -0.002(9) 0.010(9) -0.005(9)
O14 0.082(13) 0.069(12) 0.050(11) -0.001(9) 0.018(9) -0.018(10)
O15 0.111(16) 0.066(12) 0.038(9) 0.003(9) 0.013(10) -0.040(11)
O16 0.058(11) 0.063(11) 0.057(11) -0.011(9) 0.012(9) -0.004(9)
O17 0.074(12) 0.061(11) 0.037(9) -0.006(8) 0.008(8) -0.024(9)
O18 0.090(13) 0.053(11) 0.044(9) 0.009(8) 0.010(9) -0.017(10)
O19 0.072(11) 0.053(10) 0.039(9) 0.000(8) 0.001(8) -0.007(9)
O20 0.107(17) 0.049(10) 0.043(10) -0.008(8) 0.015(10) -0.022(10)
O23 0.057(10) 0.047(9) 0.060(11) -0.002(8) 0.004(8) -0.009(8)
O24 0.068(11) 0.041(9) 0.049(10) -0.009(7) 0.006(8) -0.023(8)
O25 0.069(12) 0.050(10) 0.053(10) 0.001(8) -0.005(9) -0.009(9)
O26 0.058(11) 0.072(13) 0.059(11) 0.019(10) 0.004(9) -0.019(10)
O27 0.081(13) 0.042(9) 0.077(14) 0.011(8) -0.020(10) -0.005(9)
O111 0.059(10) 0.073(11) 0.054(10) -0.008(11) 0.002(10) -0.009(8)
O112 0.053(10) 0.027(7) 0.099(15) -0.004(8) 0.002(10) -0.008(7)
O113 0.048(9) 0.054(10) 0.056(11) -0.004(8) 0.005(8) -0.016(8)
O114 0.068(12) 0.052(10) 0.057(11) -0.008(9) 0.012(9) -0.007(9)
O115 0.085(14) 0.050(10) 0.041(9) -0.001(8) 0.009(9) -0.022(9)
O116 0.061(9) 0.050(9) 0.040(8) 0.006(8) -0.003(8) -0.009(7)
N1 0.073(13) 0.058(12) 0.049(11) 0.012(12) 0.010(12) 0.006(10)
C11 0.11(3) 0.048(17) 0.15(4) -0.03(2) 0.00(3) 0.004(16)
C12 0.08(2) 0.11(3) 0.07(2) -0.012(19) 0.002(16) 0.000(19)
C13 0.070(19) 0.061(18) 0.11(3) -0.024(17) 0.003(18) 0.003(16)
C14 0.08(2) 0.060(18) 0.13(3) 0.000(19) 0.00(2) 0.001(17)
N2 0.09(3) 0.10(3) 0.043(17) -0.046(18) 0.012(17) -0.05(2)
C21 0.16(5) 0.25(8) 0.02(2) -0.06(3) 0.03(3) -0.14(6)
C23 0.08(3) 0.05(2) 0.05(2) -0.012(16) -0.020(18) -0.019(18)
C24 0.08(3) 0.19(6) 0.07(3) -0.01(4) -0.01(3) -0.06(4)
N3 0.052(18) 0.08(2) 0.06(2) -0.010(18) 0.016(16) -0.007(17)
C32 0.09(3) 0.029(17) 0.09(3) 0.007(19) 0.04(3) -0.012(18)
O1W 0.121(18) 0.087(15) 0.038(10) -0.009(10) -0.007(11) -0.016(13)
O21W 0.059(14) 0.077(16) 0.026(10) -0.001(10) 0.009(10) -0.019(12)

loop_
_atom_type_symbol
_atom_type_description
_atom_type_scat_dispersion_real
_atom_type_scat_dispersion_imag
_atom_type_scat_source
C C 0.0181 0.0091 'International Tables Vol C Tables 4.2.6.8 and 6.1.1.4'
H H 0.0000 0.0000 'International Tables Vol C Tables 4.2.6.8 and 6.1.1.4'
N N 0.0311 0.0180 'International Tables Vol C Tables 4.2.6.8 and 6.1.1.4'
O O 0.0492 0.0322 'International Tables Vol C Tables 4.2.6.8 and 6.1.1.4'
V V 0.0687 2.1097 'International Tables Vol C Tables 4.2.6.8 and 6.1.1.4'
Se Se -0.7943 1.1372 'International Tables Vol C Tables 4.2.6.8 and 6.1.1.4'
W W -5.4734 5.5774 'International Tables Vol C Tables 4.2.6.8 and 6.1.1.4'

loop_
_geom_angle_atom_site_label_1
_geom_angle_atom_site_label_2
_geom_angle_atom_site_label_3
_geom_angle
_geom_angle_site_symmetry_1
_geom_angle_site_symmetry_3
O1 W1 O20 102.0(10) . .
O1 W1 O12 100.3(10) . .
O20 W1 O12 89.0(9) . .
O1 W1 O26 101.1(10) . .
O20 W1 O26 87.8(9) . .
O12 W1 O26 158.6(7) . .
O1 W1 O15 99.6(9) . .
O20 W1 O15 158.4(7) . .
O12 W1 O15 87.8(9) . .
O26 W1 O15 87.4(9) . .
O1 W1 O1S 171.4(8) . .
O20 W1 O1S 84.7(7) . .
O12 W1 O1S 74.1(7) . .
O26 W1 O1S 84.5(7) . .
O15 W1 O1S 73.9(7) . .
O2 W2 O17 101.4(9) . .
O2 W2 O26 101.7(9) . .
O17 W2 O26 156.9(8) . .
O2 W2 O14 100.2(10) . .
O17 W2 O14 88.6(8) . .
O26 W2 O14 87.8(9) . .
O2 W2 O24 102.0(9) . .
O17 W2 O24 86.1(8) . .
O26 W2 O24 88.6(8) . .
O14 W2 O24 157.8(8) . .
O2 W2 O3S 169.3(9) . .
O17 W2 O3S 71.5(6) . .
O26 W2 O3S 85.7(7) . .
O14 W2 O3S 72.2(7) . .
O24 W2 O3S 85.7(6) . .
O3 W3 O19 100.2(8) . .
O3 W3 O24 102.5(8) . .
O19 W3 O24 88.3(8) . .
O3 W3 O27 100.1(9) . .
O19 W3 O27 86.9(9) . .
O24 W3 O27 157.3(7) . .
O3 W3 O20 102.0(8) . .
O19 W3 O20 157.7(7) . .
O24 W3 O20 88.5(9) . .
O27 W3 O20 87.7(9) . .
O3 W3 O2S 169.3(8) . .
O19 W3 O2S 72.6(6) . .
O24 W3 O2S 85.4(6) . .
O27 W3 O2S 72.0(7) . .
O20 W3 O2S 85.1(7) . .
O7 W4 O112 101.5(10) . .
O7 W4 O23 101.8(9) . .
O112 W4 O23 85.3(8) . .
O7 W4 O19 100.6(9) . .
O112 W4 O19 157.9(8) . .
O23 W4 O19 89.6(8) . .
O7 W4 O25 102.7(9) . .
O112 W4 O25 88.2(8) . .
O23 W4 O25 155.4(8) . .
O19 W4 O25 87.6(8) . .
O7 W4 O2S 170.8(7) . .
O112 W4 O2S 86.3(7) . .
O23 W4 O2S 83.5(7) . .
O19 W4 O2S 71.7(6) . .
O25 W4 O2S 72.4(7) . .
O8 W5 O23 102.2(9) . .
O8 W5 O17 101.2(8) . .
O23 W5 O17 88.8(8) . .
O8 W5 O113 102.4(8) . .
O23 W5 O113 84.8(7) . .
O17 W5 O113 156.4(8) . .
O8 W5 O13 102.7(10) . .
O23 W5 O13 155.0(8) . .
O17 W5 O13 88.4(8) . .
O113 W5 O13 87.9(8) . .
O8 W5 O3S 169.9(8) . .
O23 W5 O3S 84.6(7) . .
O17 W5 O3S 71.2(6) . .
O113 W5 O3S 85.6(7) . .
O13 W5 O3S 71.0(7) . .
O9 W6 O16 101.9(10) . .
O9 W6 O14 100.1(10) . .
O16 W6 O14 91.6(8) . .
O9 W6 O13 102.0(10) . .
O16 W6 O13 155.7(8) . .
O14 W6 O13 88.6(8) . .
O9 W6 O111 104.5(9) . .
O16 W6 O111 84.3(8) . .
O14 W6 O111 155.4(9) . .
O13 W6 O111 85.4(8) . .
O9 W6 O3S 171.3(9) . .
O16 W6 O3S 85.0(7) . .
O14 W6 O3S 74.2(8) . .
O13 W6 O3S 71.6(7) . .
O111 W6 O3S 81.3(7) . .
O4 W7 O15 103.9(11) . .
O4 W7 O16 103.4(11) . .
O15 W7 O16 92.7(9) . .
O4 W7 O18 98.6(11) . .
O15 W7 O18 89.2(9) . .
O16 W7 O18 156.7(8) . .
O4 W7 O114 101.1(10) . .
O15 W7 O114 154.5(8) . .
O16 W7 O114 85.9(8) . .
O18 W7 O114 82.5(8) . .
O4 W7 O1S 171.9(10) . .
O15 W7 O1S 74.3(8) . .
O16 W7 O1S 84.7(7) . .
O18 W7 O1S 73.6(7) . .
O114 W7 O1S 80.2(6) . .
O5 W8 O11 103.5(10) . .
O5 W8 O12 101.8(11) . .
O11 W8 O12 94.6(8) . .
O5 W8 O18 98.4(11) . .
O11 W8 O18 157.0(8) . .
O12 W8 O18 87.3(9) . .
O5 W8 O115 102.4(11) . .
O11 W8 O115 86.1(8) . .
O12 W8 O115 154.9(8) . .
O18 W8 O115 82.7(8) . .
O5 W8 O1S 169.8(10) . .
O11 W8 O1S 85.8(7) . .
O12 W8 O1S 73.0(7) . .
O18 W8 O1S 72.9(7) . .
O115 W8 O1S 82.1(7) . .
O6 W9 O11 101.5(11) . .
O6 W9 O27 99.6(10) . .
O11 W9 O27 92.2(9) . .
O6 W9 O116 106.0(9) . .
O11 W9 O116 83.3(7) . .
O27 W9 O116 154.4(8) . .
O6 W9 O25 101.0(11) . .
O11 W9 O25 157.1(8) . .
O27 W9 O25 88.1(8) . .
O116 W9 O25 86.6(7) . .
O6 W9 O2S 169.6(9) . .
O11 W9 O2S 85.7(7) . .
O27 W9 O2S 72.4(7) . .
O116 W9 O2S 82.1(6) . .
O25 W9 O2S 72.6(7) . .
O2L W10 O113 97.3(5) . .
O2L W10 O113 97.3(5) . 2_775
O113 W10 O113 165.4(10) . 2_775
O2L W10 O112 96.8(7) . .
O113 W10 O112 86.8(8) . .
O113 W10 O112 91.5(8) 2_775 .
O2L W10 O112 96.8(7) . 2_775
O113 W10 O112 91.5(8) . 2_775
O113 W10 O112 86.8(8) 2_775 2_775
O112 W10 O112 166.4(13) . 2_775
O2L W10 O1L 180.000(11) . .
O113 W10 O1L 82.7(5) . .
O113 W10 O1L 82.7(5) 2_775 .
O112 W10 O1L 83.2(7) . .
O112 W10 O1L 83.2(7) 2_775 .
O2S Se1 O1S 98.8(8) . .
O2S Se1 O3S 99.4(8) . .
O1S Se1 O3S 99.3(8) . .
Se1 O1S W1 136.5(9) . .
Se1 O1S W7 118.3(8) . .
W1 O1S W7 90.6(6) . .
Se1 O1S W8 118.4(9) . .
W1 O1S W8 90.5(5) . .
W7 O1S W8 91.3(6) . .
Se1 O2S W9 119.5(8) . .
Se1 O2S W3 133.0(9) . .
W9 O2S W3 90.3(6) . .
Se1 O2S W4 121.5(8) . .
W9 O2S W4 91.3(6) . .
W3 O2S W4 90.3(5) . .
Se1 O3S W6 120.7(8) . .
Se1 O3S W5 121.5(8) . .
W6 O3S W5 92.4(6) . .
Se1 O3S W2 131.8(9) . .
W6 O3S W2 89.9(6) . .
W5 O3S W2 89.9(6) . .
O11V V11 O115 106.5(6) . 2_775
O11V V11 O115 106.5(6) . .
O115 V11 O115 146.9(11) 2_775 .
O11V V11 O114 108.3(6) . 2_775
O115 V11 O114 92.3(8) 2_775 2_775
O115 V11 O114 77.3(8) . 2_775
O11V V11 O114 108.3(6) . .
O115 V11 O114 77.3(8) 2_775 .
O115 V11 O114 92.3(8) . .
O114 V11 O114 143.4(11) 2_775 .
O11V V11 V12 121.49(18) . 2_775
O115 V11 V12 39.5(6) 2_775 2_775
O115 V11 V12 118.3(7) . 2_775
O114 V11 V12 116.3(6) 2_775 2_775
O114 V11 V12 39.6(6) . 2_775
O11V V11 V12 121.49(18) . .
O115 V11 V12 118.3(7) 2_775 .
O115 V11 V12 39.5(6) . .
O114 V11 V12 39.6(6) 2_775 .
O114 V11 V12 116.3(6) . .
V12 V11 V12 117.0(4) 2_775 .
O12V V12 O116 103.3(9) . .
O12V V12 O111 104.1(10) . 2_775
O116 V12 O111 94.7(9) . 2_775
O12V V12 O114 106.1(9) . 2_775
O116 V12 O114 149.2(8) . 2_775
O111 V12 O114 87.0(8) 2_775 2_775
O12V V12 O115 105.1(10) . .
O116 V12 O115 88.3(7) . .
O111 V12 O115 149.2(9) 2_775 .
O114 V12 O115 75.4(8) 2_775 .
O12V V12 V11 118.5(8) . .
O116 V12 V11 116.2(6) . .
O111 V12 V11 116.6(7) 2_775 .
O114 V12 V11 39.2(6) 2_775 .
O115 V12 V11 37.8(5) . .
W8 O11 W9 155.9(11) . .
W8 O12 W1 122.5(9) . .
W5 O13 W6 124.7(10) . .
W6 O14 W2 123.7(11) . .
W7 O15 W1 121.1(10) . .
W6 O16 W7 156.6(11) . .
W2 O17 W5 127.3(9) . .
W7 O18 W8 122.2(10) . .
W3 O19 W4 125.4(9) . .
W1 O20 W3 149.3(12) . .
W5 O23 W4 153.8(10) . .
W3 O24 W2 147.7(9) . .
W4 O25 W9 123.5(10) . .
W2 O26 W1 148.8(11) . .
W9 O27 W3 125.3(9) . .
V12 O111 W6 140.6(11) 2_775 .
W4 O112 W10 152.5(11) . .
W10 O113 W5 153.2(10) . .
V11 O114 V12 101.2(8) . 2_775
V11 O114 W7 124.2(10) . .
V12 O114 W7 131.6(11) 2_775 .
V11 O115 V12 102.7(8) . .
V11 O115 W8 124.9(10) . .
V12 O115 W8 131.1(10) . .
V12 O116 W9 142.6(10) . .
C13 N1 C11 110(2) . .
C13 N1 C14 112(2) . .
C11 N1 C14 110(3) . .
C13 N1 C12 106(3) . .
C11 N1 C12 109(3) . .
C14 N1 C12 110(3) . .
N1 C11 H11A 109.5 . .
N1 C11 H11B 109.5 . .
H11A C11 H11B 109.5 . .
N1 C11 H11C 109.5 . .
H11A C11 H11C 109.5 . .
H11B C11 H11C 109.5 . .
N1 C12 H12A 109.5 . .
N1 C12 H12B 109.5 . .
H12A C12 H12B 109.5 . .
N1 C12 H12C 109.5 . .
H12A C12 H12C 109.5 . .
H12B C12 H12C 109.5 . .
N1 C13 H13A 109.5 . .
N1 C13 H13B 109.5 . .
H13A C13 H13B 109.5 . .
N1 C13 H13C 109.5 . .
H13A C13 H13C 109.5 . .
H13B C13 H13C 109.5 . .
N1 C14 H14A 109.5 . .
N1 C14 H14B 109.5 . .
H14A C14 H14B 109.5 . .
N1 C14 H14C 109.5 . .
H14A C14 H14C 109.5 . .
H14B C14 H14C 109.5 . .
C24 N2 C21 116(5) . .
C24 N2 C23 109(4) . .
C21 N2 C23 113(3) . .
C24 N2 C22 104(4) . .
C21 N2 C22 109(5) . .
C23 N2 C22 106(4) . .
N2 C21 H21A 109.5 . .
N2 C21 H21B 109.5 . .
H21A C21 H21B 109.5 . .
N2 C21 H21C 109.5 . .
H21A C21 H21C 109.5 . .
H21B C21 H21C 109.5 . .
N2 C22 H22A 109.5 . .
N2 C22 H22B 109.5 . .
H22A C22 H22B 109.5 . .
N2 C22 H22C 109.5 . .
H22A C22 H22C 109.5 . .
H22B C22 H22C 109.5 . .
N2 C23 H23A 109.5 . .
N2 C23 H23B 109.5 . .
H23A C23 H23B 109.5 . .
N2 C23 H23C 109.5 . .
H23A C23 H23C 109.5 . .
H23B C23 H23C 109.5 . .
N2 C24 H24A 109.5 . .
N2 C24 H24B 109.5 . .
H24A C24 H24B 109.5 . .
N2 C24 H24C 109.5 . .
H24A C24 H24C 109.5 . .
H24B C24 H24C 109.5 . .
C34 N3 C31 120(5) . .
C34 N3 C32 106(4) . .
C31 N3 C32 111(4) . .
C34 N3 C33 110(4) . .
C31 N3 C33 101(4) . .
C32 N3 C33 109(4) . .
N3 C31 H31A 109.5 . .
N3 C31 H31B 109.5 . .
H31A C31 H31B 109.5 . .
N3 C31 H31C 109.5 . .
H31A C31 H31C 109.5 . .
H31B C31 H31C 109.5 . .
N3 C32 H32A 109.5 . .
N3 C32 H32B 109.5 . .
H32A C32 H32B 109.5 . .
N3 C32 H32C 109.5 . .
H32A C32 H32C 109.5 . .
H32B C32 H32C 109.5 . .
N3 C33 H33A 109.5 . .
N3 C33 H33B 109.5 . .
H33A C33 H33B 109.5 . .
N3 C33 H33C 109.5 . .
H33A C33 H33C 109.5 . .
H33B C33 H33C 109.5 . .
N3 C34 H34A 109.5 . .
N3 C34 H34B 109.5 . .
H34A C34 H34B 109.5 . .
N3 C34 H34C 109.5 . .
H34A C34 H34C 109.5 . .
H34B C34 H34C 109.5 . .
O42W O41W O43W 127(10) . .

loop_
_geom_bond_atom_site_label_1
_geom_bond_atom_site_label_2
_geom_bond_distance
_geom_bond_site_symmetry_2
W1 O1 1.676(18) .
W1 O20 1.878(19) .
W1 O12 1.913(18) .
W1 O26 1.928(19) .
W1 O15 1.95(2) .
W1 O1S 2.320(16) .
W2 O2 1.68(2) .
W2 O17 1.865(16) .
W2 O26 1.882(18) .
W2 O14 1.91(2) .
W2 O24 1.919(18) .
W2 O3S 2.392(16) .
W3 O3 1.68(2) .
W3 O19 1.881(17) .
W3 O24 1.894(19) .
W3 O27 1.906(19) .
W3 O20 1.920(17) .
W3 O2S 2.382(16) .
W4 O7 1.678(19) .
W4 O112 1.893(15) .
W4 O23 1.901(18) .
W4 O19 1.927(17) .
W4 O25 1.929(19) .
W4 O2S 2.392(16) .
W5 O8 1.672(19) .
W5 O23 1.866(18) .
W5 O17 1.898(17) .
W5 O113 1.904(16) .
W5 O13 1.905(18) .
W5 O3S 2.381(15) .
W6 O9 1.63(2) .
W6 O16 1.834(19) .
W6 O14 1.878(19) .
W6 O13 1.938(18) .
W6 O111 1.943(17) .
W6 O3S 2.333(17) .
W7 O4 1.63(2) .
W7 O15 1.868(17) .
W7 O16 1.87(2) .
W7 O18 1.93(2) .
W7 O114 2.018(18) .
W7 O1S 2.364(17) .
W8 O5 1.632(19) .
W8 O11 1.82(2) .
W8 O12 1.893(17) .
W8 O18 1.95(2) .
W8 O115 2.021(17) .
W8 O1S 2.379(17) .
W9 O6 1.64(2) .
W9 O11 1.877(18) .
W9 O27 1.892(18) .
W9 O116 1.894(15) .
W9 O25 1.940(18) .
W9 O2S 2.377(18) .
W10 O2L 1.68(3) .
W10 O113 1.896(16) .
W10 O113 1.896(16) 2_775
W10 O112 1.898(15) .
W10 O112 1.898(16) 2_775
W10 O1L 2.28(2) .
Se1 O2S 1.693(16) .
Se1 O1S 1.695(16) .
Se1 O3S 1.705(17) .
V11 O11V 1.52(4) .
V11 O115 1.920(18) 2_775
V11 O115 1.920(18) .
V11 O114 1.97(2) 2_775
V11 O114 1.97(2) .
V11 V12 3.053(7) 2_775
V11 V12 3.053(7) .
O1WV O1WV 1.45(6) 2_775
V12 O12V 1.58(2) .
V12 O116 1.774(17) .
V12 O111 1.825(19) 2_775
V12 O114 1.984(19) 2_775
V12 O115 1.989(19) .
O111 V12 1.825(19) 2_775
O114 V12 1.984(19) 2_775
N1 C13 1.45(4) .
N1 C11 1.48(4) .
N1 C14 1.49(4) .
N1 C12 1.54(4) .
C11 H11A 0.9800 .
C11 H11B 0.9800 .
C11 H11C 0.9800 .
C12 H12A 0.9800 .
C12 H12B 0.9800 .
C12 H12C 0.9800 .
C13 H13A 0.9800 .
C13 H13B 0.9800 .
C13 H13C 0.9800 .
C14 H14A 0.9800 .
C14 H14B 0.9800 .
C14 H14C 0.9800 .
N2 C24 1.42(6) .
N2 C21 1.43(5) .
N2 C23 1.47(4) .
N2 C22 1.50(7) .
C21 H21A 0.9800 .
C21 H21B 0.9800 .
C21 H21C 0.9800 .
C22 H22A 0.9800 .
C22 H22B 0.9800 .
C22 H22C 0.9800 .
C23 H23A 0.9800 .
C23 H23B 0.9800 .
C23 H23C 0.9800 .
C24 H24A 0.9800 .
C24 H24B 0.9800 .
C24 H24C 0.9800 .
N3 C34 1.39(7) .
N3 C31 1.41(7) .
N3 C32 1.46(5) .
N3 C33 1.46(6) .
C31 H31A 0.9800 .
C31 H31B 0.9800 .
C31 H31C 0.9800 .
C32 H32A 0.9800 .
C32 H32B 0.9800 .
C32 H32C 0.9800 .
C33 H33A 0.9800 .
C33 H33B 0.9800 .
C33 H33C 0.9800 .
C34 H34A 0.9800 .
C34 H34B 0.9800 .
C34 H34C 0.9800 .
O21W O22W 1.60(6) .
O31W O32W 0.89(15) .
O41W O42W 1.09(15) .
O41W O43W 1.36(16) .
O71W O72W 0.68(18) .
